data_7008807
loop_
_publ_author_name
'Ohi, Hiromi'
'Tachi, Yoshimitsu'
'Kunimoto, Takashi'
'Itoh, Shinobu'

_publ_section_title
;
 Structure and photoluminescence property of two-dimensional
 coordination polymer complexes involving Cu(I)(6)X(6)(X = Cl, Br, I)
 hexagon prism cluster supported by a tripodal tripyridine ligand with
 1,3,5-triethylbenzene spacer.
;
_journal_issue 19
_journal_name_full 'Dalton transactions (Cambridge, England : 2003)'
_journal_page_first 3146
_journal_page_last 3147
_journal_paper_doi 10.1039/b508747c
_journal_year 2005
_chemical_formula_moiety 'C33 H39 Cl3 Cu3 N3 '
_chemical_formula_sum 'C33 H39 Cl3 Cu3 N3'
_chemical_formula_weight 774.69
_space_group_IT_number 148
_symmetry_cell_setting trigonal
_symmetry_Int_Tables_number 148
_symmetry_space_group_name_Hall '-R 3'
_symmetry_space_group_name_H-M 'R -3 :H'
_cell_angle_alpha 90.0000
_cell_angle_beta 90.0000
_cell_angle_gamma 120.0000
_cell_formula_units_Z 6
_cell_length_a 15.029(4)
_cell_length_b 15.029(4)
_cell_length_c 23.744(8)
_cell_measurement_reflns_used 16304
_cell_measurement_temperature 163.1
_cell_measurement_theta_max 27.5
_cell_measurement_theta_min 3.2
_cell_volume 4645(2)
_computing_cell_refinement PROCESS-AUTO
_computing_data_collection PROCESS-AUTO
_computing_data_reduction CrystalStructure
_computing_molecular_graphics ORTEP3
_computing_publication_material 'CrystalStructure 3.7.0'
_computing_structure_refinement CRYSTALS
_computing_structure_solution SHELXS97
_diffrn_detector_area_resol_mean 10.00
_diffrn_measured_fraction_theta_full 1.056
_diffrn_measured_fraction_theta_max 1.056
_diffrn_measurement_device_type 'Rigaku RAXIS-RAPID'
_diffrn_measurement_method \w
_diffrn_radiation_type 'Mo K\a'
_diffrn_radiation_wavelength 0.71075
_diffrn_reflns_av_R_equivalents 0.045
_diffrn_reflns_limit_h_max 18
_diffrn_reflns_limit_h_min -19
_diffrn_reflns_limit_k_max 19
_diffrn_reflns_limit_k_min -19
_diffrn_reflns_limit_l_max 30
_diffrn_reflns_limit_l_min -30
_diffrn_reflns_number 14463
_diffrn_reflns_theta_full 27.49
_diffrn_reflns_theta_max 27.49
_exptl_absorpt_coefficient_mu 2.330
_exptl_absorpt_correction_T_max 0.830
_exptl_absorpt_correction_T_min 0.493
_exptl_absorpt_correction_type multi-scan
_exptl_absorpt_process_details
;
Higashi, T. (1995). Program for Absorption Correction.
Rigaku Corporation, Tokyo, Japan.
;
_exptl_crystal_colour colorless
_exptl_crystal_density_diffrn 1.662
_exptl_crystal_density_method 'not measured'
_exptl_crystal_description prism
_exptl_crystal_F_000 2376.00
_exptl_crystal_size_max 0.25
_exptl_crystal_size_mid 0.25
_exptl_crystal_size_min 0.08
_refine_diff_density_max 0.65
_refine_diff_density_min -0.50
_refine_ls_extinction_method none
_refine_ls_goodness_of_fit_ref 1.023
_refine_ls_hydrogen_treatment refall
_refine_ls_number_parameters 140
_refine_ls_number_reflns 2378
_refine_ls_R_factor_gt 0.0254
_refine_ls_shift/su_max 0.0000
_refine_ls_structure_factor_coef F
_refine_ls_weighting_details 'w = 1/[0.0001Fo^2^ + 1.0000\s(Fo^2^)]'
_refine_ls_weighting_scheme calc
_refine_ls_wR_factor_ref 0.0272
_reflns_number_gt 1948
_reflns_number_total 2378
_reflns_threshold_expression F^2^>2.0\s(F^2^)
_cod_data_source_file b508747c.txt
_cod_data_source_block '_[Cu6Cl6L2]n'
_cod_original_sg_symbol_H-M 'R -3'
_cod_original_formula_sum 'C33 H39 Cl3 Cu3 N3 '
_cod_database_code 7008807

loop_
_symmetry_equiv_pos_site_id
_symmetry_equiv_pos_as_xyz
1 +X,+Y,+Z
2 -Y,+X-Y,+Z
3 -X+Y,-X,+Z
4 -X,-Y,-Z
5 +Y,-X+Y,-Z
6 +X-Y,+X,-Z
7 2/3+X,1/3+Y,1/3+Z
8 2/3-Y,1/3+X-Y,1/3+Z
9 2/3-X+Y,1/3-X,1/3+Z
10 2/3-X,1/3-Y,1/3-Z
11 2/3+Y,1/3-X+Y,1/3-Z
12 2/3+X-Y,1/3+X,1/3-Z
13 1/3+X,2/3+Y,2/3+Z
14 1/3-Y,2/3+X-Y,2/3+Z
15 1/3-X+Y,2/3-X,2/3+Z
16 1/3-X,2/3-Y,2/3-Z
17 1/3+Y,2/3-X+Y,2/3-Z
18 1/3+X-Y,2/3+X,2/3-Z

loop_
_atom_site_label
_atom_site_type_symbol
_atom_site_fract_x
_atom_site_fract_y
_atom_site_fract_z
_atom_site_U_iso_or_equiv
_atom_site_adp_type
_atom_site_occupancy
_atom_site_symmetry_multiplicity
_atom_site_calc_flag
_atom_site_refinement_flags
_atom_site_disorder_assembly
_atom_site_disorder_group
Cu(1) Cu 1.15215(2) 0.58826(2) 0.130320(10) 0.02626(8) Uani 1.00 1 d . . .
Cl(1) Cl 1.26175(4) 0.76596(4) 0.10234(2) 0.02100(13) Uani 1.00 1 d . . .
N(1) N 1.01263(12) 0.54044(12) 0.09621(6) 0.0173(4) Uani 1.00 1 d . . .
C(1) C 0.77163(14) 0.36330(14) 0.21108(8) 0.0155(5) Uani 1.00 1 d . . .
C(2) C 0.69641(14) 0.25862(14) 0.21098(9) 0.0162(5) Uani 1.00 1 d . . .
C(3) C 0.72860(16) 0.17739(16) 0.21580(9) 0.0195(5) Uani 1.00 1 d . . .
C(4) C 0.73251(18) 0.14852(18) 0.27661(9) 0.0286(6) Uani 1.00 1 d . . .
C(5) C 0.88474(14) 0.39454(16) 0.21260(9) 0.0192(5) Uani 1.00 1 d . . .
C(6) C 0.93182(16) 0.38742(16) 0.15626(9) 0.0200(5) Uani 1.00 1 d . . .
C(7) C 0.92759(16) 0.45133(14) 0.10897(9) 0.0183(5) Uani 1.00 1 d . . .
C(8) C 0.83788(17) 0.41690(17) 0.07796(9) 0.0247(6) Uani 1.00 1 d . . .
C(9) C 0.83525(17) 0.47269(18) 0.03293(9) 0.0269(6) Uani 1.00 1 d . . .
C(10) C 0.92242(17) 0.56454(17) 0.02018(10) 0.0247(6) Uani 1.00 1 d . . .
C(11) C 1.00823(16) 0.59605(17) 0.05287(9) 0.0214(5) Uani 1.00 1 d . . .
H(31) H 0.6808 0.1176 0.1959 0.023 Uiso 1.00 1 c R . .
H(32) H 0.7949 0.2039 0.1996 0.023 Uiso 1.00 1 c R . .
H(43) H 0.7991 0.1925 0.2915 0.037 Uiso 1.00 1 c R . .
H(42) H 0.7174 0.0792 0.2788 0.037 Uiso 1.00 1 c R . .
H(41) H 0.6832 0.1564 0.2977 0.037 Uiso 1.00 1 c R . .
H(51) H 0.9222 0.4640 0.2247 0.023 Uiso 1.00 1 c R . .
H(52) H 0.8928 0.3520 0.2393 0.023 Uiso 1.00 1 c R . .
H(61) H 1.0019 0.4076 0.1624 0.024 Uiso 1.00 1 c R . .
H(62) H 0.8953 0.3176 0.1446 0.024 Uiso 1.00 1 c R . .
H(8) H 0.7784 0.3541 0.0879 0.027 Uiso 1.00 1 c R . .
H(9) H 0.7746 0.4485 0.0110 0.031 Uiso 1.00 1 c R . .
H(10) H 0.9228 0.6051 -0.0106 0.030 Uiso 1.00 1 c R . .
H(11) H 1.0677 0.6601 0.0446 0.025 Uiso 1.00 1 c R . .

loop_
_atom_site_aniso_label
_atom_site_aniso_U_11
_atom_site_aniso_U_22
_atom_site_aniso_U_33
_atom_site_aniso_U_12
_atom_site_aniso_U_13
_atom_site_aniso_U_23
Cu(1) 0.02009(16) 0.02733(17) 0.02980(17) 0.01069(12) -0.00265(12) 0.00201(13)
Cl(1) 0.0183(2) 0.0205(2) 0.0194(2) 0.0062(2) 0.0005(2) 0.0023(2)
N(1) 0.0170(9) 0.0187(9) 0.0168(9) 0.0093(7) 0.0001(7) -0.0010(7)
C(1) 0.0159(10) 0.0190(10) 0.0115(10) 0.0087(8) 0.0009(8) 0.0013(8)
C(2) 0.0194(11) 0.0184(10) 0.0126(10) 0.0108(9) 0.0030(8) 0.0015(8)
C(3) 0.0160(11) 0.0166(10) 0.0254(12) 0.0079(9) 0.0038(9) 0.0040(9)
C(4) 0.0317(13) 0.0272(12) 0.0307(13) 0.0176(11) 0.0011(10) 0.0067(10)
C(5) 0.0174(10) 0.0191(11) 0.0214(12) 0.0093(9) -0.0014(9) 0.0029(9)
C(6) 0.0156(10) 0.0191(11) 0.0261(12) 0.0092(9) 0.0047(9) 0.0039(9)
C(7) 0.0178(10) 0.0198(11) 0.0189(11) 0.0107(9) 0.0046(9) 0.0005(9)
C(8) 0.0166(11) 0.0255(12) 0.0258(12) 0.0058(9) 0.0024(9) 0.0018(10)
C(9) 0.0196(11) 0.0364(14) 0.0214(13) 0.0116(10) -0.0043(9) 0.0002(10)
C(10) 0.0260(12) 0.0295(12) 0.0203(12) 0.0152(10) -0.0001(10) 0.0038(10)
C(11) 0.0225(11) 0.0189(11) 0.0223(12) 0.0099(9) 0.0028(9) 0.0009(9)

loop_
_atom_type_symbol
_atom_type_description
_atom_type_scat_dispersion_real
_atom_type_scat_dispersion_imag
_atom_type_scat_source
C C 0.003 0.002
;
International Tables for Crystallography
(1992, Vol. C, Tables 4.2.6.8 and 6.1.1.4)
;
H H 0.000 0.000
;
International Tables for Crystallography
(1992, Vol. C, Table 6.1.1.4)
;
N N 0.006 0.003
;
International Tables for Crystallography
(1992, Vol. C, Tables 4.2.6.8 and 6.1.1.4)
;
Cu Cu 0.320 1.265
;
International Tables for Crystallography
(1992, Vol. C, Tables 4.2.6.8 and 6.1.1.4)
;
Cl Cl 0.148 0.159
;
International Tables for Crystallography
(1992, Vol. C, Tables 4.2.6.8 and 6.1.1.4)
;

loop_
_geom_angle_atom_site_label_1
_geom_angle_atom_site_label_2
_geom_angle_atom_site_label_3
_geom_angle
_geom_angle_publ_flag
_geom_angle_site_symmetry_1
_geom_angle_site_symmetry_2
_geom_angle_site_symmetry_3
Cl(1) Cu(1) Cl(1) 107.66(2) ? . . 75502
Cl(1) Cu(1) Cl(1) 103.440(18) ? . . 54512
Cl(1) Cu(1) N(1) 107.16(5) ? . . .
Cl(1) Cu(1) Cl(1) 105.31(2) ? 75502 . 54512
Cl(1) Cu(1) N(1) 115.58(6) ? 75502 . .
Cl(1) Cu(1) N(1) 116.74(5) ? 54512 . .
Cu(1) Cl(1) Cu(1) 117.48(2) ? . . 77503
Cu(1) Cl(1) Cu(1) 74.799(15) ? . . 56511
Cu(1) Cl(1) Cu(1) 75.918(16) ? 77503 . 56511
Cu(1) N(1) C(7) 124.47(16) ? . . .
Cu(1) N(1) C(11) 116.77(11) ? . . .
C(7) N(1) C(11) 118.22(18) ? . . .
C(2) C(1) C(2) 119.5(2) ? . . 65502
C(2) C(1) C(5) 119.7(2) ? . . .
C(2) C(1) C(5) 120.78(16) ? 65502 . .
C(1) C(2) C(1) 120.5(2) ? . . 66503
C(1) C(2) C(3) 119.8(2) ? . . .
C(1) C(2) C(3) 119.59(16) ? 66503 . .
C(2) C(3) C(4) 111.9(2) ? . . .
C(1) C(5) C(6) 116.03(17) ? . . .
C(5) C(6) C(7) 115.9(2) ? . . .
N(1) C(7) C(6) 118.90(19) ? . . .
N(1) C(7) C(8) 120.9(2) ? . . .
C(6) C(7) C(8) 120.16(16) ? . . .
C(7) C(8) C(9) 120.31(17) ? . . .
C(8) C(9) C(10) 118.6(2) ? . . .
C(9) C(10) C(11) 118.7(2) ? . . .
N(1) C(11) C(10) 123.19(17) ? . . .
C(2) C(3) H(31) 109.1 ? . . .
C(2) C(3) H(32) 108.6 ? . . .
C(4) C(3) H(31) 108.9 ? . . .
C(4) C(3) H(32) 108.9 ? . . .
H(31) C(3) H(32) 109.5 ? . . .
C(3) C(4) H(43) 109.5 ? . . .
C(3) C(4) H(42) 110.2 ? . . .
C(3) C(4) H(41) 108.8 ? . . .
H(43) C(4) H(42) 109.5 ? . . .
H(43) C(4) H(41) 109.5 ? . . .
H(42) C(4) H(41) 109.5 ? . . .
C(1) C(5) H(51) 107.7 ? . . .
C(1) C(5) H(52) 107.9 ? . . .
C(6) C(5) H(51) 107.4 ? . . .
C(6) C(5) H(52) 108.3 ? . . .
H(51) C(5) H(52) 109.5 ? . . .
C(5) C(6) H(61) 108.5 ? . . .
C(5) C(6) H(62) 107.3 ? . . .
C(7) C(6) H(61) 107.8 ? . . .
C(7) C(6) H(62) 107.6 ? . . .
H(61) C(6) H(62) 109.5 ? . . .
C(7) C(8) H(8) 119.6 ? . . .
C(9) C(8) H(8) 120.1 ? . . .
C(8) C(9) H(9) 120.6 ? . . .
C(10) C(9) H(9) 120.7 ? . . .
C(9) C(10) H(10) 120.6 ? . . .
C(11) C(10) H(10) 120.7 ? . . .
N(1) C(11) H(11) 118.2 ? . . .
C(10) C(11) H(11) 118.6 ? . . .

loop_
_geom_bond_atom_site_label_1
_geom_bond_atom_site_label_2
_geom_bond_distance
_geom_bond_publ_flag
_geom_bond_site_symmetry_1
_geom_bond_site_symmetry_2
Cu(1) Cl(1) 2.4265(5) ? . .
Cu(1) Cl(1) 2.3660(8) ? . 75502
Cu(1) Cl(1) 2.3943(5) ? . 54512
Cu(1) N(1) 2.0155(18) ? . .
N(1) C(7) 1.344(2) ? . .
N(1) C(11) 1.348(3) ? . .
C(1) C(2) 1.405(2) ? . .
C(1) C(2) 1.403(3) ? . 65502
C(1) C(5) 1.521(3) ? . .
C(2) C(3) 1.526(3) ? . .
C(3) C(4) 1.517(3) ? . .
C(5) C(6) 1.542(3) ? . .
C(6) C(7) 1.500(3) ? . .
C(7) C(8) 1.389(3) ? . .
C(8) C(9) 1.371(3) ? . .
C(9) C(10) 1.380(2) ? . .
C(10) C(11) 1.371(3) ? . .
C(3) H(31) 0.950 ? . .
C(3) H(32) 0.950 ? . .
C(4) H(43) 0.950 ? . .
C(4) H(42) 0.950 ? . .
C(4) H(41) 0.950 ? . .
C(5) H(51) 0.950 ? . .
C(5) H(52) 0.950 ? . .
C(6) H(61) 0.950 ? . .
C(6) H(62) 0.950 ? . .
C(8) H(8) 0.950 ? . .
C(9) H(9) 0.950 ? . .
C(10) H(10) 0.950 ? . .
C(11) H(11) 0.950 ? . .

loop_
_geom_contact_atom_site_label_1
_geom_contact_atom_site_label_2
_geom_contact_distance
_geom_contact_publ_flag
_geom_contact_site_symmetry_1
_geom_contact_site_symmetry_2
Cl(1) C(9) 3.481(2) ? . 65506
Cl(1) C(10) 3.561(2) ? . 65506
N(1) C(10) 3.552(3) ? . 76504
C(9) Cl(1) 3.481(2) ? . 56505
C(10) Cl(1) 3.561(2) ? . 56505
C(10) N(1) 3.552(3) ? . 76504
C(10) C(11) 3.526(4) ? . 76504
C(11) C(10) 3.526(4) ? . 76504
Cl(1) H(9) 2.840 ? . 65506
Cl(1) H(10) 3.005 ? . 65506
N(1) H(10) 3.462 ? . 76504
C(3) H(32) 3.240 ? . 65510
C(3) H(61) 3.568 ? . 65510
C(3) H(62) 2.880 ? . 65510
C(4) H(43) 3.572 ? . 55517
C(4) H(41) 3.441 ? . 54518
C(4) H(62) 3.138 ? . 65510
C(4) H(10) 3.000 ? . 44507
C(4) H(11) 3.360 ? . 44507
C(6) H(31) 3.101 ? . 65510
C(6) H(32) 3.555 ? . 65510
C(6) H(42) 3.232 ? . 65510
C(7) H(42) 3.396 ? . 65510
C(9) H(11) 3.523 ? . 76504
C(10) H(42) 3.006 ? . 55413
C(11) H(42) 3.246 ? . 55413
H(31) C(6) 3.101 ? . 65510
H(31) H(32) 3.152 ? . 65510
H(31) H(61) 2.833 ? . 65510
H(31) H(62) 2.512 ? . 65510
H(32) C(3) 3.240 ? . 65510
H(32) C(6) 3.555 ? . 65510
H(32) H(31) 3.152 ? . 65510
H(32) H(32) 2.515 ? . 65510
H(32) H(62) 2.682 ? . 65510
H(43) C(4) 3.572 ? . 54518
H(43) H(42) 3.574 ? . 54518
H(43) H(41) 2.765 ? . 54518
H(43) H(51) 3.581 ? . 55517
H(43) H(52) 3.553 ? . 55517
H(43) H(62) 3.476 ? . 65510
H(43) H(11) 3.348 ? . 44507
H(42) C(6) 3.232 ? . 65510
H(42) C(7) 3.396 ? . 65510
H(42) C(10) 3.006 ? . 44507
H(42) C(11) 3.246 ? . 44507
H(42) H(43) 3.574 ? . 55517
H(42) H(61) 3.270 ? . 65510
H(42) H(62) 2.631 ? . 65510
H(42) H(10) 2.278 ? . 44507
H(42) H(11) 2.756 ? . 44507
H(41) C(4) 3.441 ? . 55517
H(41) H(43) 2.765 ? . 55517
H(41) H(41) 3.264 ? . 55517
H(41) H(41) 3.264 ? . 54518
H(41) H(52) 3.115 ? . 55517
H(41) H(10) 2.906 ? . 44507
H(41) H(11) 3.479 ? . 44507
H(51) H(43) 3.581 ? . 54518
H(51) H(10) 3.437 ? . 65508
H(52) H(43) 3.553 ? . 54518
H(52) H(41) 3.115 ? . 54518
H(61) C(3) 3.568 ? . 65510
H(61) H(31) 2.833 ? . 65510
H(61) H(42) 3.270 ? . 65510
H(62) C(3) 2.880 ? . 65510
H(62) C(4) 3.138 ? . 65510
H(62) H(31) 2.512 ? . 65510
H(62) H(32) 2.682 ? . 65510
H(62) H(43) 3.476 ? . 65510
H(62) H(42) 2.631 ? . 65510
H(9) Cl(1) 2.840 ? . 56505
H(10) Cl(1) 3.005 ? . 56505
H(10) N(1) 3.462 ? . 76504
H(10) C(4) 3.000 ? . 55413
H(10) H(42) 2.278 ? . 55413
H(10) H(41) 2.906 ? . 55413
H(10) H(51) 3.437 ? . 66415
H(11) C(4) 3.360 ? . 55413
H(11) C(9) 3.523 ? . 76504
H(11) H(43) 3.348 ? . 55413
H(11) H(42) 2.756 ? . 55413
H(11) H(41) 3.479 ? . 55413
Cu(1) Cu(1) 2.9281(4) ? . 54512
Cu(1) Cu(1) 4.0969(4) ? . 75502
Cu(1) Cu(1) 5.0357(3) ? . 76510
Cu(1) Cu(1) 4.0969(3) ? . 77503
Cu(1) Cu(1) 2.9281(3) ? . 56511
Cu(1) Cl(1) 2.3943(5) ? . 54512
Cu(1) Cl(1) 2.3660(8) ? . 75502

loop_
_geom_torsion_atom_site_label_1
_geom_torsion_atom_site_label_2
_geom_torsion_atom_site_label_3
_geom_torsion_atom_site_label_4
_geom_torsion
_geom_torsion_publ_flag
_geom_torsion_site_symmetry_1
_geom_torsion_site_symmetry_2
_geom_torsion_site_symmetry_3
_geom_torsion_site_symmetry_4
Cl(1) Cu(1) Cl(1) Cu(1) 51.39(2) ? . . 75502 75502
Cl(1) Cu(1) Cl(1) Cu(1) -51.89(2) ? 75502 . . 77503
Cl(1) Cu(1) Cl(1) Cu(1) -116.71(2) ? 75502 . . 56511
Cl(1) Cu(1) Cl(1) Cu(1) 5.59(2) ? . . 54512 56511
Cl(1) Cu(1) Cl(1) Cu(1) -118.55(2) ? . . 54512 54512
Cl(1) Cu(1) Cl(1) Cu(1) 59.27(3) ? 54512 . . 77503
Cl(1) Cu(1) Cl(1) Cu(1) -5.55(2) ? 54512 . . 56511
Cl(1) Cu(1) N(1) C(7) -169.79(18) ? . . . .
Cl(1) Cu(1) N(1) C(11) 18.78(19) ? . . . .
N(1) Cu(1) Cl(1) Cu(1) -176.82(6) ? . . . 77503
N(1) Cu(1) Cl(1) Cu(1) 118.37(6) ? . . . 56511
Cl(1) Cu(1) Cl(1) Cu(1) 118.469(19) ? 75502 . 54512 56511
Cl(1) Cu(1) Cl(1) Cu(1) -5.665(16) ? 75502 . 54512 54512
Cl(1) Cu(1) Cl(1) Cu(1) -58.49(2) ? 54512 . 75502 75502
Cl(1) Cu(1) N(1) C(7) 70.22(19) ? 75502 . . .
Cl(1) Cu(1) N(1) C(11) -101.21(18) ? 75502 . . .
N(1) Cu(1) Cl(1) Cu(1) 171.11(5) ? . . 75502 75502
Cl(1) Cu(1) N(1) C(7) -54.4(2) ? 54512 . . .
Cl(1) Cu(1) N(1) C(11) 134.12(16) ? 54512 . . .
N(1) Cu(1) Cl(1) Cu(1) -111.81(6) ? . . 54512 56511
N(1) Cu(1) Cl(1) Cu(1) 124.06(6) ? . . 54512 54512
Cu(1) N(1) C(7) C(6) 7.4(3) ? . . . .
Cu(1) N(1) C(7) C(8) -170.64(19) ? . . . .
Cu(1) N(1) C(11) C(10) 169.8(2) ? . . . .
C(7) N(1) C(11) C(10) -2.2(3) ? . . . .
C(11) N(1) C(7) C(6) 178.7(2) ? . . . .
C(11) N(1) C(7) C(8) 0.7(3) ? . . . .
C(2) C(1) C(2) C(1) 0.3(3) ? . . 65502 65502
C(2) C(1) C(2) C(3) 175.16(18) ? . . 65502 65502
C(2) C(1) C(2) C(1) -0.3(3) ? 65502 . . 66503
C(2) C(1) C(2) C(3) -175.15(18) ? 65502 . . .
C(2) C(1) C(5) C(6) 78.5(2) ? . . . .
C(5) C(1) C(2) C(1) 178.32(18) ? . . . 66503
C(5) C(1) C(2) C(3) 3.5(2) ? . . . .
C(2) C(1) C(5) C(6) -102.9(2) ? 65502 . . .
C(5) C(1) C(2) C(1) -178.31(18) ? . . 65502 65502
C(5) C(1) C(2) C(3) -3.5(2) ? . . 65502 65502
C(1) C(2) C(3) C(4) 90.6(2) ? . . . .
C(1) C(2) C(3) C(4) -84.2(2) ? 66503 . . .
C(1) C(5) C(6) C(7) 59.4(2) ? . . . .
C(5) C(6) C(7) N(1) 101.4(2) ? . . . .
C(5) C(6) C(7) C(8) -80.6(2) ? . . . .
N(1) C(7) C(8) C(9) 1.2(4) ? . . . .
C(6) C(7) C(8) C(9) -176.8(2) ? . . . .
C(7) C(8) C(9) C(10) -1.7(4) ? . . . .
C(8) C(9) C(10) C(11) 0.3(4) ? . . . .
C(9) C(10) C(11) N(1) 1.7(4) ? . . . .
